data_7721009
loop_
_publ_author_name
'Amrutha, P. R.'
'Kundu, Gargi'
'Ganesh, Vemuri Lakshmi'
'Gonnade, Rajesh G.'
'Gopakumar, Gopinadhanpillai'
'Sen, Sakya S.'

_publ_section_title
;
 Reactions of saturated NHC&#xb7;boranes with electron-deficient alkynes
 and alkenes. Borirane formation, their reactivities, and coupling of
 tetracyanoethylene.
;
_journal_issue 21
_journal_name_full 'Dalton transactions (Cambridge, England : 2003)'
_journal_page_first 8356
_journal_page_last 8365
_journal_paper_doi 10.1039/d6dt00852f
_journal_volume 55
_journal_year 2026
_chemical_formula_moiety 'C33 H48 B Cl N2 O4'
_chemical_formula_sum 'C33 H48 B Cl N2 O4'
_chemical_formula_weight 582.99
_space_group_crystal_system monoclinic
_space_group_IT_number 14
_space_group_name_Hall '-P 2ybc'
_space_group_name_H-M_alt 'P 1 21/c 1'
_atom_sites_solution_hydrogens geom
_audit_creation_date 2025-09-02
_audit_creation_method
;
Olex2 1.5
(compiled 2024.02.16 svn.r378c4104 for OlexSys, GUI svn.r6928)
;
_audit_update_record
;
2025-10-07 deposited with the CCDC.	2026-05-07 downloaded from the CCDC.
;
_cell_angle_alpha 90
_cell_angle_beta 109.428(3)
_cell_angle_gamma 90
_cell_formula_units_Z 4
_cell_length_a 20.6370(18)
_cell_length_b 10.0008(9)
_cell_length_c 16.7544(13)
_cell_measurement_reflns_used 61415
_cell_measurement_temperature 100(2)
_cell_measurement_theta_max 28
_cell_measurement_theta_min 2.921
_cell_volume 3261.0(5)
_computing_cell_refinement 'SAINT (Bruker, 2016)'
_computing_data_collection 'APEX3 (Bruker, 2016)'
_computing_data_reduction 'SAINT (Bruker, 2016)'
_computing_molecular_graphics 'Olex2 1.5 (Dolomanov et al., 2009)'
_computing_publication_material 'Olex2 1.5 (Dolomanov et al., 2009)'
_computing_structure_refinement 'SHELXL-2018/3 (Sheldrick, 2018)'
_computing_structure_solution 'SHELXT 2018/2 (Sheldrick, 2018)'
_diffrn_ambient_temperature 100(2)
_diffrn_detector 'Photon II CPAD Area Detector'
_diffrn_detector_area_resol_mean 7.39
_diffrn_measured_fraction_theta_full 0.993
_diffrn_measured_fraction_theta_max 0.995
_diffrn_measurement_device '\k-geometry diffractometer'
_diffrn_measurement_device_type 'Bruker D8 VENTURE Kappa Duo PHOTON II CPAD'
_diffrn_measurement_method '\f and \w scans'
_diffrn_radiation_monochromator 'multilayer mirrors'
_diffrn_radiation_type MoK\a
_diffrn_radiation_wavelength 0.71073
_diffrn_reflns_av_R_equivalents 0.0524
_diffrn_reflns_av_unetI/netI 0.0234
_diffrn_reflns_Laue_measured_fraction_full 0.993
_diffrn_reflns_Laue_measured_fraction_max 0.995
_diffrn_reflns_limit_h_max 27
_diffrn_reflns_limit_h_min -27
_diffrn_reflns_limit_k_max 13
_diffrn_reflns_limit_k_min -13
_diffrn_reflns_limit_l_max 22
_diffrn_reflns_limit_l_min -22
_diffrn_reflns_number 83384
_diffrn_reflns_point_group_measured_fraction_full 0.993
_diffrn_reflns_point_group_measured_fraction_max 0.995
_diffrn_reflns_theta_full 25.242
_diffrn_reflns_theta_max 28.000
_diffrn_reflns_theta_min 2.921
_diffrn_source 'micro-focus sealed tube'
_diffrn_source_type 'Incoatech I\mS HB'
_exptl_absorpt_coefficient_mu 0.155
_exptl_absorpt_correction_T_max 0.7463
_exptl_absorpt_correction_T_min 0.6401
_exptl_absorpt_correction_type multi-scan
_exptl_absorpt_process_details
;
 SADABS 2016/2: Krause, L., Herbst-Irmer, R., Sheldrick G.M. & Stalke D.,
 J. Appl. Cryst. 48 (2015) 3-10
;
_exptl_crystal_colour colorless
_exptl_crystal_density_diffrn 1.187
_exptl_crystal_description Plate
_exptl_crystal_F_000 1256
_exptl_crystal_size_max 0.2
_exptl_crystal_size_mid 0.13
_exptl_crystal_size_min 0.1
_refine_diff_density_max 0.998
_refine_diff_density_min -0.372
_refine_diff_density_rms 0.056
_refine_ls_extinction_method none
_refine_ls_goodness_of_fit_ref 1.135
_refine_ls_hydrogen_treatment constr
_refine_ls_matrix_type full
_refine_ls_number_parameters 380
_refine_ls_number_reflns 7831
_refine_ls_number_restraints 0
_refine_ls_restrained_S_all 1.135
_refine_ls_R_factor_all 0.0496
_refine_ls_R_factor_gt 0.0461
_refine_ls_shift/su_max 0.001
_refine_ls_shift/su_mean 0.000
_refine_ls_structure_factor_coef Fsqd
_refine_ls_weighting_details 'w=1/[\s^2^(Fo^2^)+(0.0603P)^2^+2.1008P] where P=(Fo^2^+2Fc^2^)/3'
_refine_ls_weighting_scheme calc
_refine_ls_wR_factor_gt 0.1267
_refine_ls_wR_factor_ref 0.1298
_reflns_Friedel_coverage 0.000
_reflns_number_gt 7192
_reflns_number_total 7831
_reflns_threshold_expression 'I > 2\s(I)'
_cod_data_source_file d6dt00852f2.cif
_cod_data_source_block mo_GK_1032023_0ma
_cod_depositor_comments 'Adding full bibliography for 7721003--7721010.cif.'
_cod_database_code 7721009
_shelx_shelxl_version_number 2018/3
_shelx_space_group_comment
;
The symmetry employed for this shelxl refinement is uniquely defined
by the following loop, which should always be used as a source of
symmetry information in preference to the above space-group names.
They are only intended as comments.
;
_shelx_estimated_absorpt_t_max 0.985
_shelx_estimated_absorpt_t_min 0.970
_olex2_refinement_description
;
1.a Ternary CH refined with riding coordinates:
 C10(H10), C13(H13), C22(H22), C25(H25), C28(H28), B1(H1)
1.b Secondary CH2 refined with riding coordinates:
 C2(H2A,H2B), C3(H3A,H3B), C31(H31A,H31B)
1.c Aromatic/amide H refined with riding coordinates:
 C6(H6), C7(H7), C8(H8), C18(H18), C19(H19), C20(H20)
1.d Idealised Me refined as rotating group:
 C11(H11A,H11B,H11C), C12(H12A,H12B,H12C), C14(H14A,H14B,H14C), C15(H15A,H15B,
 H15C), C23(H23A,H23B,H23C), C24(H24A,H24B,H24C), C26(H26A,H26B,H26C), C27(H27A,
 H27B,H27C), C30(H30A,H30B,H30C), C33(H33A,H33B,H33C)
;
_olex2_submission_special_instructions 'No special instructions were received'

loop_
_space_group_symop_operation_xyz
'x, y, z'
'-x, y+1/2, -z+1/2'
'-x, -y, -z'
'x, -y-1/2, z-1/2'

loop_
_atom_site_label
_atom_site_type_symbol
_atom_site_fract_x
_atom_site_fract_y
_atom_site_fract_z
_atom_site_U_iso_or_equiv
_atom_site_adp_type
_atom_site_occupancy
_atom_site_site_symmetry_order
_atom_site_calc_flag
_atom_site_refinement_flags_posn
_atom_site_refinement_flags_adp
_atom_site_refinement_flags_occupancy
_atom_site_disorder_assembly
_atom_site_disorder_group
Cl1 Cl 0.71302(2) 0.31227(3) 0.65647(2) 0.01961(10) Uani 1 1 d . . . . .
O1 O 0.71350(7) 0.58326(13) 0.42951(7) 0.0295(3) Uani 1 1 d . . . . .
O2 O 0.73919(6) 0.36560(12) 0.44988(7) 0.0245(2) Uani 1 1 d . . . . .
O3 O 0.89239(6) 0.52101(14) 0.51578(8) 0.0322(3) Uani 1 1 d . . . . .
O4 O 0.94568(6) 0.35162(12) 0.60035(7) 0.0260(2) Uani 1 1 d . . . . .
N1 N 0.77605(5) 0.61213(11) 0.76586(6) 0.0106(2) Uani 1 1 d . . . . .
N2 N 0.66428(5) 0.62019(11) 0.71491(6) 0.0104(2) Uani 1 1 d . . . . .
C1 C 0.72089(6) 0.57991(12) 0.69959(8) 0.0094(2) Uani 1 1 d . . . . .
C2 C 0.68049(7) 0.69583(14) 0.79492(8) 0.0154(3) Uani 1 1 d . . . . .
H2A H 0.653394 0.662922 0.829804 0.018 Uiso 1 1 calc R U . . .
H2B H 0.671852 0.792641 0.784215 0.018 Uiso 1 1 calc R U . . .
C3 C 0.75684(7) 0.66724(15) 0.83712(8) 0.0155(3) Uani 1 1 d . . . . .
H3A H 0.782760 0.749994 0.859782 0.019 Uiso 1 1 calc R U . . .
H3B H 0.764764 0.601234 0.883428 0.019 Uiso 1 1 calc R U . . .
C4 C 0.84686(6) 0.60508(13) 0.77073(8) 0.0121(2) Uani 1 1 d . . . . .
C5 C 0.87221(7) 0.70361(14) 0.72896(9) 0.0162(3) Uani 1 1 d . . . . .
C6 C 0.94153(7) 0.69604(16) 0.73551(11) 0.0237(3) Uani 1 1 d . . . . .
H6 H 0.959671 0.759024 0.706102 0.028 Uiso 1 1 calc R U . . .
C7 C 0.98410(7) 0.59806(17) 0.78423(11) 0.0250(3) Uani 1 1 d . . . . .
H7 H 1.031205 0.595378 0.788761 0.030 Uiso 1 1 calc R U . . .
C8 C 0.95822(7) 0.50412(15) 0.82631(9) 0.0193(3) Uani 1 1 d . . . . .
H8 H 0.988138 0.438609 0.860438 0.023 Uiso 1 1 calc R U . . .
C9 C 0.88876(7) 0.50388(14) 0.81950(8) 0.0140(3) Uani 1 1 d . . . . .
C10 C 0.82720(7) 0.81648(15) 0.67958(10) 0.0200(3) Uani 1 1 d . . . . .
H10 H 0.779101 0.781642 0.656876 0.024 Uiso 1 1 calc R U . . .
C11 C 0.84692(8) 0.86449(17) 0.60399(11) 0.0271(3) Uani 1 1 d . . . . .
H11A H 0.890849 0.912224 0.624425 0.041 Uiso 1 1 calc R U . . .
H11B H 0.811249 0.924673 0.569036 0.041 Uiso 1 1 calc R U . . .
H11C H 0.851301 0.787302 0.570103 0.041 Uiso 1 1 calc R U . . .
C12 C 0.82690(10) 0.93468(17) 0.73714(12) 0.0322(4) Uani 1 1 d . . . . .
H12A H 0.873634 0.970061 0.761582 0.048 Uiso 1 1 calc R U . . .
H12B H 0.810346 0.905036 0.782690 0.048 Uiso 1 1 calc R U . . .
H12C H 0.796525 1.004799 0.704091 0.048 Uiso 1 1 calc R U . . .
C13 C 0.86177(7) 0.39658(14) 0.86431(9) 0.0173(3) Uani 1 1 d . . . . .
H13 H 0.810656 0.405673 0.846019 0.021 Uiso 1 1 calc R U . . .
C14 C 0.89030(10) 0.41753(19) 0.96027(10) 0.0307(4) Uani 1 1 d . . . . .
H14A H 0.940019 0.401973 0.980461 0.046 Uiso 1 1 calc R U . . .
H14B H 0.868210 0.354667 0.988032 0.046 Uiso 1 1 calc R U . . .
H14C H 0.880934 0.509343 0.973732 0.046 Uiso 1 1 calc R U . . .
C15 C 0.87830(8) 0.25560(15) 0.84096(10) 0.0235(3) Uani 1 1 d . . . . .
H15A H 0.857869 0.242778 0.779679 0.035 Uiso 1 1 calc R U . . .
H15B H 0.859372 0.189445 0.870334 0.035 Uiso 1 1 calc R U . . .
H15C H 0.928233 0.244378 0.857925 0.035 Uiso 1 1 calc R U . . .
C16 C 0.59510(6) 0.62538(13) 0.65555(8) 0.0107(2) Uani 1 1 d . . . . .
C17 C 0.54745(6) 0.52936(13) 0.66130(8) 0.0120(2) Uani 1 1 d . . . . .
C18 C 0.47981(7) 0.54116(14) 0.60571(9) 0.0156(3) Uani 1 1 d . . . . .
H18 H 0.446454 0.476989 0.607742 0.019 Uiso 1 1 calc R U . . .
C19 C 0.46088(7) 0.64511(14) 0.54781(9) 0.0171(3) Uani 1 1 d . . . . .
H19 H 0.414893 0.651439 0.510339 0.021 Uiso 1 1 calc R U . . .
C20 C 0.50904(7) 0.73992(14) 0.54454(8) 0.0159(3) Uani 1 1 d . . . . .
H20 H 0.495422 0.811131 0.504933 0.019 Uiso 1 1 calc R U . . .
C21 C 0.57711(6) 0.73264(13) 0.59836(8) 0.0126(2) Uani 1 1 d . . . . .
C22 C 0.56666(7) 0.41736(13) 0.72629(8) 0.0146(3) Uani 1 1 d . . . . .
H22 H 0.617687 0.418011 0.754226 0.018 Uiso 1 1 calc R U . . .
C23 C 0.53343(11) 0.44099(19) 0.79418(12) 0.0331(4) Uani 1 1 d . . . . .
H23A H 0.545694 0.530329 0.818568 0.050 Uiso 1 1 calc R U . . .
H23B H 0.549913 0.373558 0.838810 0.050 Uiso 1 1 calc R U . . .
H23C H 0.483377 0.434235 0.768676 0.050 Uiso 1 1 calc R U . . .
C24 C 0.54559(9) 0.28028(15) 0.68601(11) 0.0260(3) Uani 1 1 d . . . . .
H24A H 0.495726 0.278198 0.657490 0.039 Uiso 1 1 calc R U . . .
H24B H 0.558650 0.211272 0.730015 0.039 Uiso 1 1 calc R U . . .
H24C H 0.568843 0.263345 0.644652 0.039 Uiso 1 1 calc R U . . .
C25 C 0.62819(7) 0.83915(14) 0.59311(9) 0.0161(3) Uani 1 1 d . . . . .
H25 H 0.674028 0.814421 0.634454 0.019 Uiso 1 1 calc R U . . .
C26 C 0.60916(9) 0.97667(15) 0.61857(12) 0.0271(3) Uani 1 1 d . . . . .
H26A H 0.563412 1.002038 0.580653 0.041 Uiso 1 1 calc R U . . .
H26B H 0.642912 1.042871 0.614437 0.041 Uiso 1 1 calc R U . . .
H26C H 0.608970 0.973208 0.676951 0.041 Uiso 1 1 calc R U . . .
C27 C 0.63546(10) 0.84338(19) 0.50520(11) 0.0314(4) Uani 1 1 d . . . . .
H27A H 0.648795 0.754790 0.491048 0.047 Uiso 1 1 calc R U . . .
H27B H 0.670759 0.908776 0.504969 0.047 Uiso 1 1 calc R U . . .
H27C H 0.591469 0.869287 0.463274 0.047 Uiso 1 1 calc R U . . .
C28 C 0.77542(7) 0.50577(14) 0.57093(8) 0.0140(2) Uani 1 1 d . . . . .
H28 H 0.793719 0.599015 0.581975 0.017 Uiso 1 1 calc R U . . .
C29 C 0.74024(7) 0.49317(15) 0.47694(9) 0.0175(3) Uani 1 1 d . . . . .
C30 C 0.70248(10) 0.3452(2) 0.36113(11) 0.0374(4) Uani 1 1 d . . . . .
H30A H 0.654556 0.373083 0.348195 0.056 Uiso 1 1 calc R U . . .
H30B H 0.704033 0.250270 0.347338 0.056 Uiso 1 1 calc R U . . .
H30C H 0.723895 0.398322 0.327520 0.056 Uiso 1 1 calc R U . . .
C31 C 0.83674(7) 0.41144(15) 0.60351(9) 0.0178(3) Uani 1 1 d . . . . .
H31A H 0.855970 0.419441 0.665881 0.021 Uiso 1 1 calc R U . . .
H31B H 0.820436 0.318367 0.590046 0.021 Uiso 1 1 calc R U . . .
C32 C 0.89306(7) 0.43755(16) 0.56717(9) 0.0198(3) Uani 1 1 d . . . . .
C33 C 1.00367(8) 0.36660(19) 0.57150(11) 0.0290(4) Uani 1 1 d . . . . .
H33A H 0.988054 0.361936 0.509564 0.043 Uiso 1 1 calc R U . . .
H33B H 1.036785 0.294759 0.595190 0.043 Uiso 1 1 calc R U . . .
H33C H 1.025629 0.453298 0.590108 0.043 Uiso 1 1 calc R U . . .
B1 B 0.71544(7) 0.49119(14) 0.61533(9) 0.0118(3) Uani 1 1 d . . . . .
H1 H 0.669977 0.510191 0.571305 0.014 Uiso 1 1 calc R U . . .

loop_
_atom_site_aniso_label
_atom_site_aniso_U_11
_atom_site_aniso_U_22
_atom_site_aniso_U_33
_atom_site_aniso_U_23
_atom_site_aniso_U_13
_atom_site_aniso_U_12
Cl1 0.02512(18) 0.01267(16) 0.02544(18) -0.00138(12) 0.01430(14) -0.00263(12)
O1 0.0369(6) 0.0337(6) 0.0185(5) 0.0080(5) 0.0099(5) 0.0083(5)
O2 0.0244(5) 0.0291(6) 0.0174(5) -0.0099(4) 0.0036(4) -0.0003(4)
O3 0.0262(6) 0.0401(7) 0.0368(7) 0.0102(6) 0.0191(5) 0.0032(5)
O4 0.0174(5) 0.0335(6) 0.0301(6) 0.0013(5) 0.0117(4) 0.0042(4)
N1 0.0087(5) 0.0136(5) 0.0095(5) -0.0019(4) 0.0028(4) 0.0001(4)
N2 0.0092(5) 0.0120(5) 0.0098(5) -0.0024(4) 0.0031(4) 0.0005(4)
C1 0.0095(5) 0.0083(5) 0.0105(5) 0.0012(4) 0.0034(4) -0.0009(4)
C2 0.0128(6) 0.0207(7) 0.0119(6) -0.0056(5) 0.0029(5) 0.0026(5)
C3 0.0137(6) 0.0219(7) 0.0106(5) -0.0045(5) 0.0038(5) 0.0021(5)
C4 0.0083(5) 0.0147(6) 0.0124(5) -0.0037(5) 0.0021(4) -0.0010(4)
C5 0.0116(6) 0.0162(6) 0.0196(6) -0.0002(5) 0.0037(5) -0.0020(5)
C6 0.0144(7) 0.0240(8) 0.0339(8) 0.0036(6) 0.0095(6) -0.0032(5)
C7 0.0110(6) 0.0269(8) 0.0368(8) -0.0011(7) 0.0074(6) 0.0002(5)
C8 0.0116(6) 0.0198(7) 0.0237(7) -0.0018(5) 0.0021(5) 0.0036(5)
C9 0.0122(6) 0.0151(6) 0.0134(6) -0.0031(5) 0.0024(5) 0.0006(5)
C10 0.0139(6) 0.0177(7) 0.0268(7) 0.0063(6) 0.0046(5) -0.0018(5)
C11 0.0221(7) 0.0272(8) 0.0303(8) 0.0097(6) 0.0063(6) -0.0061(6)
C12 0.0385(9) 0.0194(7) 0.0394(9) 0.0041(7) 0.0140(8) 0.0063(7)
C13 0.0163(6) 0.0176(6) 0.0174(6) 0.0028(5) 0.0048(5) 0.0039(5)
C14 0.0420(10) 0.0326(9) 0.0175(7) 0.0033(6) 0.0098(7) 0.0107(7)
C15 0.0269(7) 0.0167(7) 0.0254(7) 0.0017(6) 0.0066(6) 0.0024(6)
C16 0.0091(5) 0.0122(6) 0.0108(5) -0.0019(4) 0.0031(4) 0.0009(4)
C17 0.0121(6) 0.0111(6) 0.0135(6) -0.0017(4) 0.0053(5) 0.0003(4)
C18 0.0110(6) 0.0148(6) 0.0203(6) -0.0030(5) 0.0043(5) -0.0019(5)
C19 0.0111(6) 0.0180(6) 0.0185(6) -0.0032(5) -0.0001(5) 0.0017(5)
C20 0.0150(6) 0.0145(6) 0.0159(6) 0.0006(5) 0.0020(5) 0.0029(5)
C21 0.0122(6) 0.0119(6) 0.0139(6) -0.0011(5) 0.0047(5) 0.0003(4)
C22 0.0149(6) 0.0126(6) 0.0162(6) 0.0007(5) 0.0051(5) -0.0013(5)
C23 0.0492(11) 0.0288(9) 0.0321(9) 0.0084(7) 0.0279(8) 0.0081(8)
C24 0.0296(8) 0.0136(7) 0.0288(8) 0.0005(6) 0.0019(6) -0.0022(6)
C25 0.0145(6) 0.0144(6) 0.0194(6) 0.0034(5) 0.0056(5) -0.0010(5)
C26 0.0260(8) 0.0143(7) 0.0427(9) -0.0021(6) 0.0138(7) -0.0030(6)
C27 0.0424(10) 0.0297(8) 0.0284(8) 0.0016(7) 0.0201(7) -0.0092(7)
C28 0.0135(6) 0.0165(6) 0.0129(6) -0.0015(5) 0.0057(5) -0.0016(5)
C29 0.0166(6) 0.0236(7) 0.0150(6) -0.0004(5) 0.0088(5) -0.0003(5)
C30 0.0312(9) 0.0546(12) 0.0209(8) -0.0179(8) 0.0013(7) 0.0010(8)
C31 0.0145(6) 0.0245(7) 0.0154(6) -0.0029(5) 0.0063(5) 0.0013(5)
C32 0.0150(6) 0.0275(7) 0.0178(6) -0.0052(6) 0.0065(5) -0.0015(5)
C33 0.0186(7) 0.0384(9) 0.0333(8) 0.0016(7) 0.0131(6) 0.0030(6)
B1 0.0115(6) 0.0129(6) 0.0111(6) -0.0023(5) 0.0040(5) -0.0010(5)

loop_
_atom_type_symbol
_atom_type_description
_atom_type_scat_dispersion_real
_atom_type_scat_dispersion_imag
_atom_type_scat_source
C C 0.0033 0.0016 'International Tables Vol C Tables 4.2.6.8 and 6.1.1.4'
H H 0.0000 0.0000 'International Tables Vol C Tables 4.2.6.8 and 6.1.1.4'
N N 0.0061 0.0033 'International Tables Vol C Tables 4.2.6.8 and 6.1.1.4'
O O 0.0106 0.0060 'International Tables Vol C Tables 4.2.6.8 and 6.1.1.4'
B B 0.0013 0.0007 'International Tables Vol C Tables 4.2.6.8 and 6.1.1.4'
Cl Cl 0.1484 0.1585 'International Tables Vol C Tables 4.2.6.8 and 6.1.1.4'

loop_
_geom_angle_atom_site_label_1
_geom_angle_atom_site_label_2
_geom_angle_atom_site_label_3
_geom_angle
_geom_angle_site_symmetry_1
_geom_angle_site_symmetry_3
_geom_angle_publ_flag
C29 O2 C30 115.09(14) . . ?
C32 O4 C33 116.09(13) . . ?
C1 N1 C3 112.07(10) . . ?
C1 N1 C4 127.09(11) . . ?
C4 N1 C3 120.73(10) . . ?
C1 N2 C2 112.29(10) . . ?
C1 N2 C16 127.19(10) . . ?
C16 N2 C2 118.70(10) . . ?
N1 C1 N2 108.91(11) . . ?
N1 C1 B1 129.83(11) . . ?
N2 C1 B1 120.91(10) . . ?
N2 C2 H2A 111.3 . . ?
N2 C2 H2B 111.3 . . ?
N2 C2 C3 102.24(10) . . ?
H2A C2 H2B 109.2 . . ?
C3 C2 H2A 111.3 . . ?
C3 C2 H2B 111.3 . . ?
N1 C3 C2 102.01(10) . . ?
N1 C3 H3A 111.4 . . ?
N1 C3 H3B 111.4 . . ?
C2 C3 H3A 111.4 . . ?
C2 C3 H3B 111.4 . . ?
H3A C3 H3B 109.2 . . ?
C5 C4 N1 118.46(11) . . ?
C9 C4 N1 119.08(12) . . ?
C9 C4 C5 122.41(12) . . ?
C4 C5 C10 122.00(12) . . ?
C6 C5 C4 117.56(13) . . ?
C6 C5 C10 120.43(13) . . ?
C5 C6 H6 119.5 . . ?
C7 C6 C5 121.02(14) . . ?
C7 C6 H6 119.5 . . ?
C6 C7 H7 119.9 . . ?
C8 C7 C6 120.23(13) . . ?
C8 C7 H7 119.9 . . ?
C7 C8 H8 119.4 . . ?
C7 C8 C9 121.19(13) . . ?
C9 C8 H8 119.4 . . ?
C4 C9 C13 122.79(12) . . ?
C8 C9 C4 117.52(13) . . ?
C8 C9 C13 119.68(12) . . ?
C5 C10 H10 107.3 . . ?
C5 C10 C11 113.62(13) . . ?
C5 C10 C12 111.18(13) . . ?
C11 C10 H10 107.3 . . ?
C12 C10 H10 107.3 . . ?
C12 C10 C11 109.74(13) . . ?
C10 C11 H11A 109.5 . . ?
C10 C11 H11B 109.5 . . ?
C10 C11 H11C 109.5 . . ?
H11A C11 H11B 109.5 . . ?
H11A C11 H11C 109.5 . . ?
H11B C11 H11C 109.5 . . ?
C10 C12 H12A 109.5 . . ?
C10 C12 H12B 109.5 . . ?
C10 C12 H12C 109.5 . . ?
H12A C12 H12B 109.5 . . ?
H12A C12 H12C 109.5 . . ?
H12B C12 H12C 109.5 . . ?
C9 C13 H13 107.9 . . ?
C9 C13 C14 110.27(13) . . ?
C9 C13 C15 112.02(12) . . ?
C14 C13 H13 107.9 . . ?
C14 C13 C15 110.71(12) . . ?
C15 C13 H13 107.9 . . ?
C13 C14 H14A 109.5 . . ?
C13 C14 H14B 109.5 . . ?
C13 C14 H14C 109.5 . . ?
H14A C14 H14B 109.5 . . ?
H14A C14 H14C 109.5 . . ?
H14B C14 H14C 109.5 . . ?
C13 C15 H15A 109.5 . . ?
C13 C15 H15B 109.5 . . ?
C13 C15 H15C 109.5 . . ?
H15A C15 H15B 109.5 . . ?
H15A C15 H15C 109.5 . . ?
H15B C15 H15C 109.5 . . ?
C17 C16 N2 118.94(11) . . ?
C17 C16 C21 122.59(11) . . ?
C21 C16 N2 118.30(11) . . ?
C16 C17 C18 117.61(12) . . ?
C16 C17 C22 122.19(11) . . ?
C18 C17 C22 120.19(12) . . ?
C17 C18 H18 119.5 . . ?
C19 C18 C17 120.97(12) . . ?
C19 C18 H18 119.5 . . ?
C18 C19 H19 120.0 . . ?
C18 C19 C20 120.07(12) . . ?
C20 C19 H19 120.0 . . ?
C19 C20 H20 119.4 . . ?
C19 C20 C21 121.25(13) . . ?
C21 C20 H20 119.4 . . ?
C16 C21 C25 122.92(11) . . ?
C20 C21 C16 117.49(12) . . ?
C20 C21 C25 119.59(12) . . ?
C17 C22 H22 108.3 . . ?
C17 C22 C23 110.14(12) . . ?
C17 C22 C24 112.16(11) . . ?
C23 C22 H22 108.3 . . ?
C24 C22 H22 108.3 . . ?
C24 C22 C23 109.59(13) . . ?
C22 C23 H23A 109.5 . . ?
C22 C23 H23B 109.5 . . ?
C22 C23 H23C 109.5 . . ?
H23A C23 H23B 109.5 . . ?
H23A C23 H23C 109.5 . . ?
H23B C23 H23C 109.5 . . ?
C22 C24 H24A 109.5 . . ?
C22 C24 H24B 109.5 . . ?
C22 C24 H24C 109.5 . . ?
H24A C24 H24B 109.5 . . ?
H24A C24 H24C 109.5 . . ?
H24B C24 H24C 109.5 . . ?
C21 C25 H25 107.5 . . ?
C21 C25 C26 111.49(12) . . ?
C21 C25 C27 111.51(12) . . ?
C26 C25 H25 107.5 . . ?
C26 C25 C27 111.11(13) . . ?
C27 C25 H25 107.5 . . ?
C25 C26 H26A 109.5 . . ?
C25 C26 H26B 109.5 . . ?
C25 C26 H26C 109.5 . . ?
H26A C26 H26B 109.5 . . ?
H26A C26 H26C 109.5 . . ?
H26B C26 H26C 109.5 . . ?
C25 C27 H27A 109.5 . . ?
C25 C27 H27B 109.5 . . ?
C25 C27 H27C 109.5 . . ?
H27A C27 H27B 109.5 . . ?
H27A C27 H27C 109.5 . . ?
H27B C27 H27C 109.5 . . ?
C29 C28 H28 107.0 . . ?
C29 C28 C31 112.12(11) . . ?
C29 C28 B1 106.95(10) . . ?
C31 C28 H28 107.0 . . ?
C31 C28 B1 116.20(11) . . ?
B1 C28 H28 107.0 . . ?
O1 C29 O2 122.08(13) . . ?
O1 C29 C28 125.64(14) . . ?
O2 C29 C28 112.24(12) . . ?
O2 C30 H30A 109.5 . . ?
O2 C30 H30B 109.5 . . ?
O2 C30 H30C 109.5 . . ?
H30A C30 H30B 109.5 . . ?
H30A C30 H30C 109.5 . . ?
H30B C30 H30C 109.5 . . ?
C28 C31 H31A 108.7 . . ?
C28 C31 H31B 108.7 . . ?
H31A C31 H31B 107.6 . . ?
C32 C31 C28 114.12(12) . . ?
C32 C31 H31A 108.7 . . ?
C32 C31 H31B 108.7 . . ?
O3 C32 O4 123.73(14) . . ?
O3 C32 C31 125.97(14) . . ?
O4 C32 C31 110.30(13) . . ?
O4 C33 H33A 109.5 . . ?
O4 C33 H33B 109.5 . . ?
O4 C33 H33C 109.5 . . ?
H33A C33 H33B 109.5 . . ?
H33A C33 H33C 109.5 . . ?
H33B C33 H33C 109.5 . . ?
Cl1 B1 H1 108.1 . . ?
C1 B1 Cl1 101.39(8) . . ?
C1 B1 C28 119.59(10) . . ?
C1 B1 H1 108.1 . . ?
C28 B1 Cl1 110.89(9) . . ?
C28 B1 H1 108.1 . . ?

loop_
_geom_bond_atom_site_label_1
_geom_bond_atom_site_label_2
_geom_bond_distance
_geom_bond_site_symmetry_2
_geom_bond_publ_flag
Cl1 B1 1.9241(15) . ?
O1 C29 1.2068(19) . ?
O2 C29 1.3517(18) . ?
O2 C30 1.4412(19) . ?
O3 C32 1.196(2) . ?
O4 C32 1.3510(19) . ?
O4 C33 1.4397(18) . ?
N1 C1 1.3385(15) . ?
N1 C3 1.4836(16) . ?
N1 C4 1.4381(15) . ?
N2 C1 1.3388(16) . ?
N2 C2 1.4774(16) . ?
N2 C16 1.4441(15) . ?
C1 B1 1.6392(18) . ?
C2 H2A 0.9900 . ?
C2 H2B 0.9900 . ?
C2 C3 1.5242(18) . ?
C3 H3A 0.9900 . ?
C3 H3B 0.9900 . ?
C4 C5 1.4064(19) . ?
C4 C9 1.4034(18) . ?
C5 C6 1.3998(19) . ?
C5 C10 1.5200(19) . ?
C6 H6 0.9500 . ?
C6 C7 1.386(2) . ?
C7 H7 0.9500 . ?
C7 C8 1.384(2) . ?
C8 H8 0.9500 . ?
C8 C9 1.3996(18) . ?
C9 C13 1.5177(19) . ?
C10 H10 1.0000 . ?
C10 C11 1.531(2) . ?
C10 C12 1.527(2) . ?
C11 H11A 0.9800 . ?
C11 H11B 0.9800 . ?
C11 H11C 0.9800 . ?
C12 H12A 0.9800 . ?
C12 H12B 0.9800 . ?
C12 H12C 0.9800 . ?
C13 H13 1.0000 . ?
C13 C14 1.532(2) . ?
C13 C15 1.532(2) . ?
C14 H14A 0.9800 . ?
C14 H14B 0.9800 . ?
C14 H14C 0.9800 . ?
C15 H15A 0.9800 . ?
C15 H15B 0.9800 . ?
C15 H15C 0.9800 . ?
C16 C17 1.4005(18) . ?
C16 C21 1.4035(18) . ?
C17 C18 1.4018(18) . ?
C17 C22 1.5199(18) . ?
C18 H18 0.9500 . ?
C18 C19 1.386(2) . ?
C19 H19 0.9500 . ?
C19 C20 1.388(2) . ?
C20 H20 0.9500 . ?
C20 C21 1.3962(18) . ?
C21 C25 1.5216(18) . ?
C22 H22 1.0000 . ?
C22 C23 1.530(2) . ?
C22 C24 1.526(2) . ?
C23 H23A 0.9800 . ?
C23 H23B 0.9800 . ?
C23 H23C 0.9800 . ?
C24 H24A 0.9800 . ?
C24 H24B 0.9800 . ?
C24 H24C 0.9800 . ?
C25 H25 1.0000 . ?
C25 C26 1.529(2) . ?
C25 C27 1.530(2) . ?
C26 H26A 0.9800 . ?
C26 H26B 0.9800 . ?
C26 H26C 0.9800 . ?
C27 H27A 0.9800 . ?
C27 H27B 0.9800 . ?
C27 H27C 0.9800 . ?
C28 H28 1.0000 . ?
C28 C29 1.5041(18) . ?
C28 C31 1.5264(19) . ?
C28 B1 1.6491(19) . ?
C30 H30A 0.9800 . ?
C30 H30B 0.9800 . ?
C30 H30C 0.9800 . ?
C31 H31A 0.9900 . ?
C31 H31B 0.9900 . ?
C31 C32 1.5034(19) . ?
C33 H33A 0.9800 . ?
C33 H33B 0.9800 . ?
C33 H33C 0.9800 . ?
B1 H1 1.0000 . ?

loop_
_geom_torsion_atom_site_label_1
_geom_torsion_atom_site_label_2
_geom_torsion_atom_site_label_3
_geom_torsion_atom_site_label_4
_geom_torsion
_geom_torsion_site_symmetry_1
_geom_torsion_site_symmetry_2
_geom_torsion_site_symmetry_3
_geom_torsion_site_symmetry_4
_geom_torsion_publ_flag
N1 C1 B1 Cl1 83.63(14) . . . . ?
N1 C1 B1 C28 -38.55(19) . . . . ?
N1 C4 C5 C6 179.10(12) . . . . ?
N1 C4 C5 C10 0.23(19) . . . . ?
N1 C4 C9 C8 -176.82(12) . . . . ?
N1 C4 C9 C13 3.06(19) . . . . ?
N2 C1 B1 Cl1 -88.74(12) . . . . ?
N2 C1 B1 C28 149.07(12) . . . . ?
N2 C2 C3 N1 14.84(13) . . . . ?
N2 C16 C17 C18 176.71(11) . . . . ?
N2 C16 C17 C22 -1.85(18) . . . . ?
N2 C16 C21 C20 -176.62(11) . . . . ?
N2 C16 C21 C25 3.37(18) . . . . ?
C1 N1 C3 C2 -13.73(14) . . . . ?
C1 N1 C4 C5 75.38(17) . . . . ?
C1 N1 C4 C9 -107.15(15) . . . . ?
C1 N2 C2 C3 -12.94(14) . . . . ?
C1 N2 C16 C17 105.97(15) . . . . ?
C1 N2 C16 C21 -78.67(16) . . . . ?
C2 N2 C1 N1 4.78(15) . . . . ?
C2 N2 C1 B1 178.60(11) . . . . ?
C2 N2 C16 C17 -90.64(15) . . . . ?
C2 N2 C16 C21 84.73(15) . . . . ?
C3 N1 C1 N2 6.17(15) . . . . ?
C3 N1 C1 B1 -166.92(12) . . . . ?
C3 N1 C4 C5 -100.66(14) . . . . ?
C3 N1 C4 C9 76.82(16) . . . . ?
C4 N1 C1 N2 -170.16(12) . . . . ?
C4 N1 C1 B1 16.8(2) . . . . ?
C4 N1 C3 C2 162.86(11) . . . . ?
C4 C5 C6 C7 -2.5(2) . . . . ?
C4 C5 C10 C11 -148.78(14) . . . . ?
C4 C5 C10 C12 86.84(17) . . . . ?
C4 C9 C13 C14 -110.20(15) . . . . ?
C4 C9 C13 C15 126.03(14) . . . . ?
C5 C4 C9 C8 0.55(19) . . . . ?
C5 C4 C9 C13 -179.57(12) . . . . ?
C5 C6 C7 C8 1.1(3) . . . . ?
C6 C5 C10 C11 32.4(2) . . . . ?
C6 C5 C10 C12 -92.00(17) . . . . ?
C6 C7 C8 C9 1.3(2) . . . . ?
C7 C8 C9 C4 -2.1(2) . . . . ?
C7 C8 C9 C13 178.04(14) . . . . ?
C8 C9 C13 C14 69.68(17) . . . . ?
C8 C9 C13 C15 -54.09(17) . . . . ?
C9 C4 C5 C6 1.7(2) . . . . ?
C9 C4 C5 C10 -177.16(13) . . . . ?
C10 C5 C6 C7 176.35(15) . . . . ?
C16 N2 C1 N1 169.06(12) . . . . ?
C16 N2 C1 B1 -17.12(19) . . . . ?
C16 N2 C2 C3 -178.70(11) . . . . ?
C16 C17 C18 C19 -0.62(19) . . . . ?
C16 C17 C22 C23 109.15(15) . . . . ?
C16 C17 C22 C24 -128.51(14) . . . . ?
C16 C21 C25 C26 -115.15(15) . . . . ?
C16 C21 C25 C27 120.01(15) . . . . ?
C17 C16 C21 C20 -1.43(19) . . . . ?
C17 C16 C21 C25 178.56(12) . . . . ?
C17 C18 C19 C20 -0.4(2) . . . . ?
C18 C17 C22 C23 -69.38(17) . . . . ?
C18 C17 C22 C24 52.97(17) . . . . ?
C18 C19 C20 C21 0.5(2) . . . . ?
C19 C20 C21 C16 0.4(2) . . . . ?
C19 C20 C21 C25 -179.61(12) . . . . ?
C20 C21 C25 C26 64.83(17) . . . . ?
C20 C21 C25 C27 -60.01(17) . . . . ?
C21 C16 C17 C18 1.55(19) . . . . ?
C21 C16 C17 C22 -177.01(12) . . . . ?
C22 C17 C18 C19 177.97(12) . . . . ?
C28 C31 C32 O3 -1.7(2) . . . . ?
C28 C31 C32 O4 178.88(12) . . . . ?
C29 C28 C31 C32 62.20(16) . . . . ?
C29 C28 B1 Cl1 98.50(11) . . . . ?
C29 C28 B1 C1 -144.13(12) . . . . ?
C30 O2 C29 O1 -1.5(2) . . . . ?
C30 O2 C29 C28 176.35(13) . . . . ?
C31 C28 C29 O1 -145.52(15) . . . . ?
C31 C28 C29 O2 36.75(16) . . . . ?
C31 C28 B1 Cl1 -27.57(14) . . . . ?
C31 C28 B1 C1 89.80(14) . . . . ?
C33 O4 C32 O3 1.1(2) . . . . ?
C33 O4 C32 C31 -179.38(13) . . . . ?
B1 C28 C29 O1 86.00(17) . . . . ?
B1 C28 C29 O2 -91.73(13) . . . . ?
B1 C28 C31 C32 -174.37(11) . . . . ?
